data_4109969
loop_
_publ_author_name
'Christopher R. Graves'
'Brian L. Scott'
'David E. Morris'
'Jaqueline L. Kiplinger'

_publ_contact_author_address
;
Los Alamos National Laboratory
Los Alamos, NM 87545
USA
;
_publ_contact_author_email kiplinger@lanl.gov
_publ_contact_author_fax '+1 505 667 9905'
_publ_contact_author_name 'Jaqueline L. Kiplinger'
_publ_contact_author_phone '+1 505 665 9553'
_publ_section_title
;
 Facile Access to Pentavalent Uranium Organometallics: One-Electron
 Oxidation of Uranium(IV) Imido Complexes with Copper(I) Salts
;
_journal_name_full 'Journal of the American Chemical Society'
_journal_page_first 11914
_journal_page_last 11915
_journal_paper_doi 10.1021/ja074889w
_journal_volume 129
_journal_year 2007
_chemical_formula_sum 'C32 H47 I N U'
_chemical_formula_weight 810.64
_chemical_name_systematic
; 
 ? 
;
_space_group_IT_number 19
_symmetry_cell_setting orthorhombic
_symmetry_space_group_name_Hall 'P 2ac 2ab'
_symmetry_space_group_name_H-M 'P 21 21 21'
_atom_sites_solution_hydrogens geom
_atom_sites_solution_primary direct
_atom_sites_solution_secondary difmap
_audit_creation_method SHELXL-97
_cell_angle_alpha 90.00
_cell_angle_beta 90.00
_cell_angle_gamma 90.00
_cell_formula_units_Z 8
_cell_length_a 16.5588(9)
_cell_length_b 18.7054(10)
_cell_length_c 19.5958(10)
_cell_measurement_temperature 141(2)
_cell_volume 6069.6(6)
_computing_cell_refinement 'SAINT+, v. 7.06 (Bruker AXS, 2001)'
_computing_data_collection 'APEX II, v. 1.08 (Bruker AXS, 2003)'
_computing_data_reduction 'SAINT+, v. 7.06 (Bruker AXS, 2001)'
_computing_molecular_graphics 'SHELXTL, v. 6.10, (Bruker AXS, 2000)'
_computing_publication_material 'SHELXTL, v. 6.10, (Bruker AXS, 2000)'
_computing_structure_refinement 'SHELXL-97 (Sheldrick, 1997)'
_computing_structure_solution 'SHELXS-97 (Sheldrick, 1990)'
_diffrn_ambient_temperature 141(2)
_diffrn_measured_fraction_theta_full 0.999
_diffrn_measured_fraction_theta_max 0.999
_diffrn_measurement_device_type 'Bruker D8 with APEXII CCD'
_diffrn_measurement_method '\w scans'
_diffrn_radiation_monochromator graphite
_diffrn_radiation_source 'fine-focus sealed tube'
_diffrn_radiation_type MoK\a
_diffrn_radiation_wavelength 0.71073
_diffrn_reflns_av_R_equivalents 0.0874
_diffrn_reflns_av_sigmaI/netI 0.0630
_diffrn_reflns_limit_h_max 19
_diffrn_reflns_limit_h_min -19
_diffrn_reflns_limit_k_max 22
_diffrn_reflns_limit_k_min -22
_diffrn_reflns_limit_l_max 23
_diffrn_reflns_limit_l_min -23
_diffrn_reflns_number 61796
_diffrn_reflns_theta_full 25.00
_diffrn_reflns_theta_max 25.36
_diffrn_reflns_theta_min 1.50
_diffrn_standards_decay_% 0
_diffrn_standards_interval_count 0
_diffrn_standards_interval_time 0
_diffrn_standards_number 0
_exptl_absorpt_coefficient_mu 6.386
_exptl_absorpt_correction_T_max 0.7843
_exptl_absorpt_correction_T_min 0.3616
_exptl_absorpt_correction_type multi-scan
_exptl_absorpt_process_details 'SADABS 2.03 (Sheldrick, 2001)'
_exptl_crystal_colour dark
_exptl_crystal_density_diffrn 1.774
_exptl_crystal_description 'multifaceted rod'
_exptl_crystal_F_000 3128
_exptl_crystal_size_max 0.20
_exptl_crystal_size_mid 0.08
_exptl_crystal_size_min 0.04
_refine_diff_density_max 0.814
_refine_diff_density_min -0.682
_refine_diff_density_rms 0.138
_refine_ls_abs_structure_details 'Flack H D (1983), Acta Cryst. A39, 876-881'
_refine_ls_abs_structure_Flack 0.529(5)
_refine_ls_extinction_method none
_refine_ls_goodness_of_fit_ref 1.023
_refine_ls_hydrogen_treatment constr
_refine_ls_matrix_type full
_refine_ls_number_parameters 659
_refine_ls_number_reflns 11113
_refine_ls_number_restraints 12
_refine_ls_restrained_S_all 1.023
_refine_ls_R_factor_all 0.0490
_refine_ls_R_factor_gt 0.0373
_refine_ls_shift/su_max 0.002
_refine_ls_shift/su_mean 0.000
_refine_ls_structure_factor_coef Fsqd
_refine_ls_weighting_details 'calc w=1/[\s^2^(Fo^2^)+(0.0231P)^2^+0.0000P] where P=(Fo^2^+2Fc^2^)/3'
_refine_ls_weighting_scheme calc
_refine_ls_wR_factor_gt 0.0662
_refine_ls_wR_factor_ref 0.0708
_reflns_number_gt 9573
_reflns_number_total 11113
_reflns_threshold_expression >2sigma(I)
_cod_data_source_file ja074889wsi20070817_025549_3.cif
_cod_data_source_block apx405
_cod_database_code 4109969

loop_
_symmetry_equiv_pos_as_xyz
'x, y, z'
'-x+1/2, -y, z+1/2'
'-x, y+1/2, -z+1/2'
'x+1/2, -y+1/2, -z'

loop_
_atom_site_label
_atom_site_type_symbol
_atom_site_fract_x
_atom_site_fract_y
_atom_site_fract_z
_atom_site_U_iso_or_equiv
_atom_site_adp_type
_atom_site_occupancy
_atom_site_symmetry_multiplicity
_atom_site_calc_flag
_atom_site_refinement_flags
U1 U 0.120386(16) 0.358719(16) 0.082248(15) 0.01472(7) Uani 1 1 d .
U2 U 0.890927(16) 0.353971(16) 0.575361(15) 0.01528(7) Uani 1 1 d .
I1 I 0.03147(3) 0.22128(3) 0.04779(3) 0.02906(16) Uani 1 1 d .
I2 I 0.99497(4) 0.22602(3) 0.53599(3) 0.02910(15) Uani 1 1 d .
N1 N 0.0494(4) 0.4132(4) 0.1443(3) 0.0152(16) Uani 1 1 d .
N2 N 0.9556(4) 0.4135(4) 0.6369(3) 0.0172(17) Uani 1 1 d .
C1 C 0.2550(4) 0.3710(4) 0.1593(4) 0.0165(19) Uani 1 1 d .
C2 C 0.2753(5) 0.3160(5) 0.1121(4) 0.018(2) Uani 1 1 d .
C3 C 0.2284(5) 0.2558(4) 0.1281(4) 0.019(2) Uani 1 1 d .
C4 C 0.1776(5) 0.2728(5) 0.1842(4) 0.023(2) Uani 1 1 d .
C5 C 0.1953(5) 0.3444(5) 0.2043(4) 0.022(2) Uani 1 1 d .
C6 C 0.2968(5) 0.4432(4) 0.1646(4) 0.027(2) Uani 1 1 d .
H6A H 0.3398 0.4403 0.1974 0.040 Uiso 1 1 calc R
H6B H 0.2585 0.4787 0.1790 0.040 Uiso 1 1 calc R
H6C H 0.3185 0.4561 0.1209 0.040 Uiso 1 1 calc R
C7 C 0.3463(5) 0.3140(4) 0.0650(4) 0.024(2) Uani 1 1 d .
H7A H 0.3887 0.2861 0.0853 0.036 Uiso 1 1 calc R
H7B H 0.3653 0.3618 0.0571 0.036 Uiso 1 1 calc R
H7C H 0.3306 0.2927 0.0224 0.036 Uiso 1 1 calc R
C8 C 0.2381(5) 0.1834(4) 0.0960(5) 0.032(2) Uani 1 1 d .
H8A H 0.2424 0.1885 0.0474 0.048 Uiso 1 1 calc R
H8B H 0.1921 0.1543 0.1068 0.048 Uiso 1 1 calc R
H8C H 0.2861 0.1610 0.1133 0.048 Uiso 1 1 calc R
C9 C 0.1223(5) 0.2251(5) 0.2238(4) 0.031(2) Uani 1 1 d .
H9A H 0.1491 0.2094 0.2646 0.047 Uiso 1 1 calc R
H9B H 0.1081 0.1844 0.1965 0.047 Uiso 1 1 calc R
H9C H 0.0743 0.2510 0.2358 0.047 Uiso 1 1 calc R
C10 C 0.1653(6) 0.3777(5) 0.2693(4) 0.038(3) Uani 1 1 d .
H10A H 0.1095 0.3908 0.2641 0.057 Uiso 1 1 calc R
H10B H 0.1966 0.4196 0.2794 0.057 Uiso 1 1 calc R
H10C H 0.1705 0.3441 0.3060 0.057 Uiso 1 1 calc R
C11 C 0.1464(5) 0.3726(5) -0.0532(4) 0.025(2) Uani 1 1 d .
C12 C 0.1927(5) 0.4274(5) -0.0253(4) 0.021(2) Uani 1 1 d .
C13 C 0.1420(5) 0.4785(4) 0.0033(4) 0.0150(19) Uani 1 1 d U
C14 C 0.0606(5) 0.4564(5) -0.0099(4) 0.018(2) Uani 1 1 d .
C15 C 0.0641(5) 0.3906(5) -0.0452(4) 0.022(2) Uani 1 1 d .
C16 C 0.1792(6) 0.3059(5) -0.0887(5) 0.040(3) Uani 1 1 d .
H16A H 0.2215 0.3194 -0.1197 0.060 Uiso 1 1 calc R
H16B H 0.1365 0.2831 -0.1137 0.060 Uiso 1 1 calc R
H16C H 0.2002 0.2734 -0.0552 0.060 Uiso 1 1 calc R
C17 C 0.2817(5) 0.4396(5) -0.0379(5) 0.036(3) Uani 1 1 d .
H17A H 0.3066 0.3954 -0.0513 0.054 Uiso 1 1 calc R
H17B H 0.3066 0.4569 0.0031 0.054 Uiso 1 1 calc R
H17C H 0.2883 0.4742 -0.0737 0.054 Uiso 1 1 calc R
C18 C 0.1660(5) 0.5517(4) 0.0320(5) 0.027(2) Uani 1 1 d .
H18A H 0.1772 0.5474 0.0799 0.041 Uiso 1 1 calc R
H18B H 0.1225 0.5849 0.0253 0.041 Uiso 1 1 calc R
H18C H 0.2134 0.5687 0.0089 0.041 Uiso 1 1 calc R
C19 C -0.0141(5) 0.5007(5) 0.0045(5) 0.031(3) Uani 1 1 d .
H19A H -0.0157 0.5408 -0.0260 0.047 Uiso 1 1 calc R
H19B H -0.0126 0.5174 0.0508 0.047 Uiso 1 1 calc R
H19C H -0.0614 0.4718 -0.0022 0.047 Uiso 1 1 calc R
C20 C -0.0075(5) 0.3557(5) -0.0786(5) 0.041(3) Uani 1 1 d .
H20A H -0.0250 0.3842 -0.1166 0.061 Uiso 1 1 calc R
H20B H -0.0507 0.3516 -0.0461 0.061 Uiso 1 1 calc R
H20C H 0.0075 0.3089 -0.0944 0.061 Uiso 1 1 calc R
C21 C -0.0038(5) 0.4412(5) 0.1934(4) 0.018(2) Uani 1 1 d .
C22 C -0.0764(5) 0.4018(5) 0.2079(5) 0.022(2) Uani 1 1 d .
C23 C -0.1257(5) 0.4255(5) 0.2599(5) 0.030(2) Uani 1 1 d .
H23 H -0.1732 0.4009 0.2691 0.035 Uiso 1 1 calc R
C24 C -0.1063(6) 0.4857(5) 0.2992(5) 0.031(2) Uani 1 1 d .
H24 H -0.1392 0.4997 0.3352 0.037 Uiso 1 1 calc R
C25 C -0.0378(6) 0.5236(5) 0.2834(5) 0.025(2) Uani 1 1 d .
H25 H -0.0255 0.5643 0.3086 0.030 Uiso 1 1 calc R
C26 C 0.0141(5) 0.5032(4) 0.2308(5) 0.018(2) Uani 1 1 d .
C27 C -0.0992(5) 0.3383(4) 0.1645(4) 0.022(2) Uani 1 1 d .
H27 H -0.0492 0.3188 0.1453 0.027 Uiso 1 1 calc R
C28 C -0.1529(7) 0.3604(6) 0.1048(5) 0.053(3) Uani 1 1 d .
H28A H -0.1686 0.3187 0.0795 0.080 Uiso 1 1 calc R
H28B H -0.1236 0.3923 0.0754 0.080 Uiso 1 1 calc R
H28C H -0.2002 0.3841 0.1218 0.080 Uiso 1 1 calc R
C29 C -0.1404(6) 0.2785(5) 0.2030(5) 0.037(3) Uani 1 1 d .
H29A H -0.1104 0.2680 0.2438 0.056 Uiso 1 1 calc R
H29B H -0.1427 0.2367 0.1748 0.056 Uiso 1 1 calc R
H29C H -0.1942 0.2930 0.2150 0.056 Uiso 1 1 calc R
C30 C 0.0856(5) 0.5497(5) 0.2146(5) 0.025(2) Uani 1 1 d .
H30 H 0.1222 0.5219 0.1856 0.030 Uiso 1 1 calc R
C31 C 0.0600(6) 0.6147(5) 0.1747(5) 0.032(3) Uani 1 1 d .
H31A H 0.0275 0.6001 0.1366 0.049 Uiso 1 1 calc R
H31B H 0.1070 0.6394 0.1584 0.049 Uiso 1 1 calc R
H31C H 0.0292 0.6459 0.2037 0.049 Uiso 1 1 calc R
C32 C 0.1333(6) 0.5731(5) 0.2776(5) 0.043(3) Uani 1 1 d .
H32A H 0.1822 0.5964 0.2636 0.064 Uiso 1 1 calc R
H32B H 0.1464 0.5319 0.3048 0.064 Uiso 1 1 calc R
H32C H 0.1013 0.6056 0.3042 0.064 Uiso 1 1 calc R
C33 C 0.8669(6) 0.3599(5) 0.4368(4) 0.029(2) Uani 1 1 d .
C34 C 0.9429(5) 0.3918(5) 0.4474(5) 0.025(2) Uani 1 1 d .
C35 C 0.9308(6) 0.4573(5) 0.4839(5) 0.027(2) Uani 1 1 d .
C36 C 0.8471(6) 0.4650(5) 0.4938(5) 0.034(3) Uani 1 1 d .
C37 C 0.8082(6) 0.4059(6) 0.4638(5) 0.033(3) Uani 1 1 d .
C38 C 0.8500(8) 0.2929(6) 0.3983(5) 0.062(4) Uani 1 1 d .
H38A H 0.8658 0.2524 0.4253 0.093 Uiso 1 1 calc R
H38B H 0.8800 0.2931 0.3563 0.093 Uiso 1 1 calc R
H38C H 0.7933 0.2900 0.3884 0.093 Uiso 1 1 calc R
C39 C 1.0210(6) 0.3693(6) 0.4156(5) 0.053(3) Uani 1 1 d .
H39A H 1.0287 0.3947 0.3735 0.080 Uiso 1 1 calc R
H39B H 1.0197 0.3188 0.4067 0.080 Uiso 1 1 calc R
H39C H 1.0647 0.3799 0.4461 0.080 Uiso 1 1 calc R
C40 C 0.9967(7) 0.5107(6) 0.4953(6) 0.057(4) Uani 1 1 d .
H40A H 1.0306 0.4948 0.5320 0.086 Uiso 1 1 calc R
H40B H 0.9734 0.5561 0.5067 0.086 Uiso 1 1 calc R
H40C H 1.0283 0.5153 0.4545 0.086 Uiso 1 1 calc R
C41 C 0.8068(7) 0.5295(5) 0.5251(5) 0.056(4) Uani 1 1 d .
H41A H 0.7674 0.5482 0.4939 0.083 Uiso 1 1 calc R
H41B H 0.8467 0.5654 0.5344 0.083 Uiso 1 1 calc R
H41C H 0.7808 0.5158 0.5669 0.083 Uiso 1 1 calc R
C42 C 0.7182(6) 0.4005(7) 0.4492(6) 0.069(4) Uani 1 1 d .
H42A H 0.7081 0.4140 0.4027 0.104 Uiso 1 1 calc R
H42B H 0.6893 0.4320 0.4792 0.104 Uiso 1 1 calc R
H42C H 0.7005 0.3523 0.4564 0.104 Uiso 1 1 calc R
C43 C 0.7409(5) 0.3397(5) 0.6307(5) 0.034(3) Uani 1 1 d .
C44 C 0.7934(5) 0.3543(5) 0.6867(4) 0.027(2) Uani 1 1 d U
C45 C 0.8433(5) 0.2947(5) 0.6979(5) 0.027(2) Uani 1 1 d .
C46 C 0.8238(5) 0.2442(5) 0.6497(5) 0.028(2) Uani 1 1 d .
C47 C 0.7624(5) 0.2685(5) 0.6085(5) 0.027(2) Uani 1 1 d .
C48 C 0.6688(6) 0.3824(6) 0.6115(5) 0.052(3) Uani 1 1 d .
H48A H 0.6281 0.3774 0.6461 0.077 Uiso 1 1 calc R
H48B H 0.6480 0.3655 0.5687 0.077 Uiso 1 1 calc R
H48C H 0.6836 0.4318 0.6073 0.077 Uiso 1 1 calc R
C49 C 0.7860(7) 0.4192(6) 0.7319(5) 0.054(3) Uani 1 1 d .
H49A H 0.7625 0.4578 0.7064 0.081 Uiso 1 1 calc R
H49B H 0.8386 0.4330 0.7478 0.081 Uiso 1 1 calc R
H49C H 0.7522 0.4081 0.7703 0.081 Uiso 1 1 calc R
C50 C 0.9024(6) 0.2852(6) 0.7559(5) 0.048(3) Uani 1 1 d .
H50A H 0.8765 0.2604 0.7928 0.072 Uiso 1 1 calc R
H50B H 0.9203 0.3312 0.7715 0.072 Uiso 1 1 calc R
H50C H 0.9480 0.2580 0.7404 0.072 Uiso 1 1 calc R
C51 C 0.8545(6) 0.1665(5) 0.6538(5) 0.044(3) Uani 1 1 d .
H51A H 0.8272 0.1420 0.6902 0.065 Uiso 1 1 calc R
H51B H 0.9116 0.1666 0.6625 0.065 Uiso 1 1 calc R
H51C H 0.8438 0.1426 0.6114 0.065 Uiso 1 1 calc R
C52 C 0.7223(6) 0.2249(6) 0.5527(5) 0.047(3) Uani 1 1 d .
H52A H 0.7589 0.2195 0.5151 0.070 Uiso 1 1 calc R
H52B H 0.6744 0.2491 0.5375 0.070 Uiso 1 1 calc R
H52C H 0.7081 0.1787 0.5703 0.070 Uiso 1 1 calc R
C53 C 1.0031(5) 0.4414(5) 0.6918(4) 0.016(2) Uani 1 1 d .
C54 C 0.9808(5) 0.5069(5) 0.7253(5) 0.018(2) Uani 1 1 d .
C55 C 1.0226(5) 0.5260(5) 0.7823(5) 0.020(2) Uani 1 1 d .
H55 H 1.0078 0.5675 0.8052 0.024 Uiso 1 1 calc R
C56 C 1.0857(6) 0.4862(5) 0.8071(5) 0.029(2) Uani 1 1 d .
H56 H 1.1124 0.5001 0.8467 0.034 Uiso 1 1 calc R
C57 C 1.1091(5) 0.4253(5) 0.7728(4) 0.022(2) Uani 1 1 d .
H57 H 1.1524 0.3988 0.7892 0.027 Uiso 1 1 calc R
C58 C 1.0694(5) 0.4027(5) 0.7142(4) 0.018(2) Uani 1 1 d .
C59 C 0.9173(5) 0.5560(5) 0.6963(5) 0.022(2) Uani 1 1 d .
H59 H 0.8848 0.5287 0.6637 0.027 Uiso 1 1 calc R
C60 C 0.8601(6) 0.5879(6) 0.7500(5) 0.046(3) Uani 1 1 d .
H60A H 0.8906 0.6158 0.7820 0.069 Uiso 1 1 calc R
H60B H 0.8328 0.5500 0.7737 0.069 Uiso 1 1 calc R
H60C H 0.8210 0.6179 0.7279 0.069 Uiso 1 1 calc R
C61 C 0.9595(6) 0.6171(5) 0.6573(5) 0.037(3) Uani 1 1 d .
H61A H 0.9895 0.6460 0.6887 0.055 Uiso 1 1 calc R
H61B H 0.9196 0.6460 0.6348 0.055 Uiso 1 1 calc R
H61C H 0.9955 0.5972 0.6239 0.055 Uiso 1 1 calc R
C62 C 1.1002(5) 0.3384(4) 0.6755(4) 0.0157(19) Uani 1 1 d .
H62 H 1.0526 0.3133 0.6579 0.019 Uiso 1 1 calc R
C63 C 1.1486(5) 0.3631(5) 0.6135(4) 0.030(2) Uani 1 1 d .
H63A H 1.1175 0.3971 0.5879 0.045 Uiso 1 1 calc R
H63B H 1.1609 0.3227 0.5851 0.045 Uiso 1 1 calc R
H63C H 1.1980 0.3851 0.6284 0.045 Uiso 1 1 calc R
C64 C 1.1484(5) 0.2840(5) 0.7165(5) 0.030(2) Uani 1 1 d .
H64A H 1.1973 0.3057 0.7326 0.045 Uiso 1 1 calc R
H64B H 1.1613 0.2438 0.6880 0.045 Uiso 1 1 calc R
H64C H 1.1169 0.2681 0.7547 0.045 Uiso 1 1 calc R

loop_
_atom_site_aniso_label
_atom_site_aniso_U_11
_atom_site_aniso_U_22
_atom_site_aniso_U_33
_atom_site_aniso_U_23
_atom_site_aniso_U_13
_atom_site_aniso_U_12
U1 0.01489(14) 0.01409(16) 0.01519(16) -0.00017(15) -0.00085(13) 0.00010(14)
U2 0.01600(15) 0.01453(16) 0.01530(16) 0.00020(15) 0.00037(13) -0.00086(14)
I1 0.0305(3) 0.0191(3) 0.0376(4) -0.0060(3) -0.0067(3) -0.0036(3)
I2 0.0324(3) 0.0202(3) 0.0347(4) -0.0054(3) 0.0013(3) 0.0040(3)
N1 0.018(4) 0.018(4) 0.010(4) 0.003(3) 0.002(3) -0.002(3)
N2 0.020(4) 0.021(4) 0.011(4) 0.002(3) 0.004(3) -0.002(3)
C1 0.006(4) 0.024(5) 0.020(5) 0.001(4) -0.004(3) 0.006(4)
C2 0.008(4) 0.025(5) 0.020(5) 0.004(4) 0.000(4) 0.005(4)
C3 0.018(5) 0.019(5) 0.019(5) -0.007(4) -0.009(4) 0.006(4)
C4 0.027(5) 0.018(5) 0.024(5) 0.011(4) -0.002(4) 0.007(4)
C5 0.015(4) 0.031(6) 0.020(5) 0.011(4) -0.004(4) 0.012(4)
C6 0.022(5) 0.028(5) 0.030(6) -0.012(4) -0.002(4) -0.002(4)
C7 0.020(4) 0.034(5) 0.017(5) -0.007(4) 0.004(4) 0.009(4)
C8 0.030(5) 0.021(5) 0.045(7) -0.001(5) -0.010(5) 0.010(4)
C9 0.022(5) 0.042(6) 0.030(5) 0.017(5) 0.002(4) -0.004(5)
C10 0.035(6) 0.060(7) 0.019(5) 0.006(5) 0.000(4) 0.025(5)
C11 0.036(5) 0.028(6) 0.012(5) -0.010(4) -0.002(4) 0.002(4)
C12 0.023(5) 0.027(5) 0.012(5) 0.014(4) -0.002(4) 0.000(4)
C13 0.020(4) 0.017(4) 0.008(3) 0.007(3) -0.002(3) -0.001(3)
C14 0.016(5) 0.019(5) 0.018(5) 0.002(4) -0.007(4) 0.001(4)
C15 0.022(5) 0.033(6) 0.010(5) 0.003(4) -0.005(4) -0.001(4)
C16 0.053(7) 0.046(7) 0.022(6) -0.005(5) 0.008(5) 0.020(5)
C17 0.025(5) 0.059(7) 0.024(6) 0.015(5) 0.008(4) 0.002(5)
C18 0.028(5) 0.026(5) 0.028(6) 0.000(4) 0.007(4) -0.013(4)
C19 0.029(6) 0.019(5) 0.046(7) 0.014(5) -0.014(5) -0.007(4)
C20 0.044(5) 0.036(6) 0.042(6) 0.009(6) -0.030(5) -0.018(5)
C21 0.016(5) 0.012(5) 0.025(5) 0.000(4) -0.006(4) 0.007(4)
C22 0.022(5) 0.020(5) 0.024(5) 0.003(4) 0.004(4) 0.005(4)
C23 0.016(5) 0.025(5) 0.047(6) 0.007(5) 0.011(5) 0.007(4)
C24 0.037(6) 0.023(5) 0.034(6) 0.003(5) 0.015(5) 0.012(5)
C25 0.035(6) 0.017(5) 0.023(6) 0.000(4) 0.001(4) 0.015(5)
C26 0.019(5) 0.011(5) 0.023(5) 0.000(4) 0.000(4) 0.004(4)
C27 0.015(4) 0.019(5) 0.033(5) -0.005(4) 0.013(4) -0.008(4)
C28 0.077(8) 0.042(7) 0.040(6) 0.006(6) -0.028(6) -0.037(7)
C29 0.047(6) 0.019(5) 0.046(6) 0.008(5) -0.007(5) -0.012(5)
C30 0.026(5) 0.016(5) 0.033(6) -0.008(4) -0.005(4) 0.005(4)
C31 0.035(6) 0.026(6) 0.036(6) -0.003(5) 0.011(5) -0.009(4)
C32 0.037(6) 0.031(6) 0.061(8) -0.027(5) -0.006(5) -0.003(5)
C33 0.052(6) 0.020(5) 0.014(4) 0.004(4) -0.002(4) 0.001(5)
C34 0.032(5) 0.021(5) 0.024(6) 0.012(4) 0.007(4) 0.010(4)
C35 0.029(5) 0.029(6) 0.023(5) 0.020(5) -0.002(4) -0.009(4)
C36 0.044(6) 0.027(6) 0.031(6) -0.002(5) 0.013(5) 0.018(5)
C37 0.040(6) 0.038(6) 0.022(6) 0.013(5) -0.006(5) -0.006(5)
C38 0.131(12) 0.034(7) 0.020(6) 0.001(5) -0.021(7) -0.014(7)
C39 0.046(6) 0.065(8) 0.049(7) 0.015(7) 0.020(6) 0.036(6)
C40 0.067(8) 0.060(8) 0.044(8) 0.036(6) -0.016(6) -0.030(7)
C41 0.104(10) 0.032(7) 0.030(7) 0.003(5) 0.010(7) 0.030(7)
C42 0.033(6) 0.141(13) 0.035(7) 0.047(8) -0.016(5) -0.011(7)
C43 0.018(5) 0.048(7) 0.037(6) 0.035(5) 0.009(4) 0.014(5)
C44 0.028(4) 0.026(5) 0.028(5) -0.023(4) 0.018(4) -0.016(4)
C45 0.020(5) 0.036(6) 0.026(6) 0.007(5) 0.004(4) -0.005(4)
C46 0.027(5) 0.015(5) 0.042(6) 0.001(4) 0.013(5) -0.005(4)
C47 0.019(5) 0.036(6) 0.024(5) 0.010(5) -0.002(4) -0.010(4)
C48 0.028(6) 0.064(8) 0.063(8) 0.039(6) 0.002(5) 0.009(5)
C49 0.058(8) 0.056(8) 0.049(7) -0.013(6) 0.027(6) 0.002(6)
C50 0.037(6) 0.066(8) 0.041(6) 0.017(6) -0.007(5) -0.016(6)
C51 0.051(7) 0.028(6) 0.052(7) 0.003(5) 0.013(6) 0.006(5)
C52 0.052(7) 0.052(7) 0.036(6) 0.004(6) 0.007(5) -0.012(6)
C53 0.016(5) 0.019(5) 0.013(5) 0.007(4) 0.002(4) -0.005(4)
C54 0.010(4) 0.022(5) 0.023(5) -0.002(4) 0.007(4) -0.003(4)
C55 0.023(5) 0.015(5) 0.023(5) -0.003(4) 0.004(4) -0.001(4)
C56 0.040(6) 0.035(6) 0.011(5) -0.001(4) -0.003(4) -0.012(5)
C57 0.027(5) 0.022(5) 0.018(5) 0.010(4) 0.004(4) 0.004(4)
C58 0.019(5) 0.026(5) 0.009(5) 0.005(4) 0.008(4) -0.009(4)
C59 0.014(5) 0.020(5) 0.033(6) -0.006(4) 0.004(4) 0.003(4)
C60 0.038(6) 0.032(6) 0.068(8) -0.021(6) 0.003(6) 0.007(5)
C61 0.047(6) 0.017(5) 0.045(7) -0.001(5) 0.002(5) 0.002(5)
C62 0.020(4) 0.012(5) 0.015(4) 0.002(3) -0.002(4) -0.007(4)
C63 0.036(5) 0.019(5) 0.035(6) 0.003(5) 0.016(4) 0.004(5)
C64 0.024(5) 0.028(6) 0.039(6) -0.004(5) 0.001(4) 0.009(5)

loop_
_atom_type_symbol
_atom_type_description
_atom_type_scat_dispersion_real
_atom_type_scat_dispersion_imag
_atom_type_scat_source
C C 0.0033 0.0016 'International Tables Vol C Tables 4.2.6.8 and 6.1.1.4'
H H 0.0000 0.0000 'International Tables Vol C Tables 4.2.6.8 and 6.1.1.4'
N N 0.0061 0.0033 'International Tables Vol C Tables 4.2.6.8 and 6.1.1.4'
I I -0.4742 1.8119 'International Tables Vol C Tables 4.2.6.8 and 6.1.1.4'
U U -9.6767 9.6646 'International Tables Vol C Tables 4.2.6.8 and 6.1.1.4'

loop_
_geom_angle_atom_site_label_1
_geom_angle_atom_site_label_2
_geom_angle_atom_site_label_3
_geom_angle
N1 U1 C11 130.6(3)
N1 U1 C1 95.9(3)
C11 U1 C1 114.1(3)
N1 U1 C5 77.3(3)
C11 U1 C5 143.5(3)
C1 U1 C5 30.3(2)
N1 U1 C15 104.3(3)
C11 U1 C15 30.1(2)
C1 U1 C15 140.7(2)
C5 U1 C15 170.2(3)
N1 U1 C4 93.4(3)
C11 U1 C4 136.0(3)
C1 U1 C4 49.9(3)
C5 U1 C4 30.4(3)
C15 U1 C4 156.2(3)
N1 U1 C12 119.5(3)
C11 U1 C12 29.6(2)
C1 U1 C12 91.7(2)
C5 U1 C12 121.7(3)
C15 U1 C12 49.0(2)
C4 U1 C12 133.3(3)
N1 U1 C13 90.2(3)
C11 U1 C13 49.2(3)
C1 U1 C13 97.9(2)
C5 U1 C13 121.2(3)
C15 U1 C13 49.5(2)
C4 U1 C13 147.8(3)
C12 U1 C13 29.3(2)
N1 U1 C2 125.0(3)
C11 U1 C2 95.1(3)
C1 U1 C2 30.3(2)
C5 U1 C2 49.9(2)
C15 U1 C2 125.2(2)
C4 U1 C2 49.5(2)
C12 U1 C2 83.8(2)
C13 U1 C2 103.6(2)
N1 U1 C14 81.2(3)
C11 U1 C14 49.4(3)
C1 U1 C14 127.4(2)
C5 U1 C14 144.1(3)
C15 U1 C14 29.8(2)
C4 U1 C14 173.8(3)
C12 U1 C14 48.9(2)
C13 U1 C14 30.2(2)
C2 U1 C14 131.9(2)
N1 U1 C3 122.8(3)
C11 U1 C3 106.4(3)
C1 U1 C3 49.2(2)
C5 U1 C3 49.5(2)
C15 U1 C3 131.8(3)
C4 U1 C3 29.9(2)
C12 U1 C3 107.0(3)
C13 U1 C3 131.6(3)
C2 U1 C3 29.4(2)
C14 U1 C3 154.7(3)
N1 U1 I1 106.6(2)
C11 U1 I1 86.59(19)
C1 U1 I1 126.57(18)
C5 U1 I1 109.6(2)
C15 U1 I1 79.42(19)
C4 U1 I1 80.4(2)
C12 U1 I1 115.89(19)
C13 U1 I1 128.91(17)
C2 U1 I1 104.67(18)
C14 U1 I1 103.96(17)
C3 U1 I1 78.32(17)
N2 U2 C44 80.2(3)
N2 U2 C35 82.5(3)
C44 U2 C35 132.3(3)
N2 U2 C36 94.2(3)
C44 U2 C36 108.2(3)
C35 U2 C36 30.0(3)
N2 U2 C43 108.0(3)
C44 U2 C43 30.4(3)
C35 U2 C43 123.6(3)
C36 U2 C43 93.7(3)
N2 U2 C47 127.6(3)
C44 U2 C47 49.4(3)
C35 U2 C47 139.5(3)
C36 U2 C47 112.2(3)
C43 U2 C47 30.7(3)
N2 U2 C34 104.1(3)
C44 U2 C34 157.0(3)
C35 U2 C34 30.4(3)
C36 U2 C34 49.4(3)
C43 U2 C34 132.5(3)
C47 U2 C34 127.6(3)
N2 U2 C33 131.6(3)
C44 U2 C33 135.1(3)
C35 U2 C33 49.8(3)
C36 U2 C33 49.4(3)
C43 U2 C33 105.4(3)
C47 U2 C33 98.4(3)
C34 U2 C33 29.7(3)
N2 U2 C46 108.6(3)
C44 U2 C46 48.4(3)
C35 U2 C46 167.9(3)
C36 U2 C46 140.6(3)
C43 U2 C46 49.3(3)
C47 U2 C46 29.0(3)
C34 U2 C46 143.4(3)
C33 U2 C46 119.7(3)
N2 U2 C37 124.0(3)
C44 U2 C37 109.9(3)
C35 U2 C37 49.2(3)
C36 U2 C37 29.8(3)
C43 U2 C37 84.1(3)
C47 U2 C37 90.4(3)
C34 U2 C37 48.7(3)
C33 U2 C37 29.5(3)
C46 U2 C37 118.8(3)
N2 U2 C45 81.3(3)
C44 U2 C45 29.7(3)
C35 U2 C45 158.3(3)
C36 U2 C45 137.9(3)
C43 U2 C45 49.7(3)
C47 U2 C45 48.5(3)
C34 U2 C45 171.3(3)
C33 U2 C45 146.6(3)
C46 U2 C45 28.9(3)
C37 U2 C45 133.6(3)
N2 U2 I2 107.0(2)
C44 U2 I2 122.8(2)
C35 U2 I2 104.7(2)
C36 U2 I2 127.00(19)
C43 U2 I2 122.7(2)
C47 U2 I2 92.3(2)
C34 U2 I2 78.11(18)
C33 U2 I2 82.14(19)
C46 U2 I2 77.09(18)
C37 U2 I2 110.9(2)
C45 U2 I2 93.8(2)
C21 N1 U1 170.7(6)
C53 N2 U2 165.9(6)
C5 C1 C2 108.4(8)
C5 C1 C6 125.9(8)
C2 C1 C6 125.4(7)
C5 C1 U1 75.1(4)
C2 C1 U1 76.7(4)
C6 C1 U1 119.3(5)
C3 C2 C1 107.7(7)
C3 C2 C7 123.5(8)
C1 C2 C7 127.2(8)
C3 C2 U1 76.4(5)
C1 C2 U1 73.0(4)
C7 C2 U1 127.6(5)
C2 C3 C4 108.7(7)
C2 C3 C8 124.8(8)
C4 C3 C8 126.1(8)
C2 C3 U1 74.2(5)
C4 C3 U1 73.3(5)
C8 C3 U1 124.0(5)
C3 C4 C5 107.6(7)
C3 C4 C9 129.1(8)
C5 C4 C9 122.8(8)
C3 C4 U1 76.8(5)
C5 C4 U1 73.8(5)
C9 C4 U1 121.2(5)
C1 C5 C4 107.5(8)
C1 C5 C10 127.9(9)
C4 C5 C10 123.7(8)
C1 C5 U1 74.6(4)
C4 C5 U1 75.8(5)
C10 C5 U1 123.8(5)
C12 C11 C15 108.2(8)
C12 C11 C16 125.7(8)
C15 C11 C16 126.0(8)
C12 C11 U1 76.9(5)
C15 C11 U1 76.1(5)
C16 C11 U1 115.2(6)
C11 C12 C13 109.4(8)
C11 C12 C17 125.8(9)
C13 C12 C17 123.4(9)
C11 C12 U1 73.5(5)
C13 C12 U1 75.4(5)
C17 C12 U1 128.5(6)
C12 C13 C14 107.3(8)
C12 C13 C18 127.3(8)
C14 C13 C18 124.6(7)
C12 C13 U1 75.2(5)
C14 C13 U1 75.2(5)
C18 C13 U1 123.7(5)
C15 C14 C13 107.5(7)
C15 C14 C19 127.0(8)
C13 C14 C19 125.2(7)
C15 C14 U1 74.2(5)
C13 C14 U1 74.6(5)
C19 C14 U1 122.3(6)
C14 C15 C11 107.6(8)
C14 C15 C20 124.0(8)
C11 C15 C20 127.5(8)
C14 C15 U1 75.9(5)
C11 C15 U1 73.7(5)
C20 C15 U1 124.9(6)
C26 C21 N1 122.2(8)
C26 C21 C22 119.8(8)
N1 C21 C22 117.9(8)
C23 C22 C21 118.4(8)
C23 C22 C27 121.4(8)
C21 C22 C27 120.1(8)
C22 C23 C24 121.9(9)
C25 C24 C23 118.7(9)
C24 C25 C26 122.3(9)
C25 C26 C21 118.7(8)
C25 C26 C30 118.9(8)
C21 C26 C30 122.3(8)
C22 C27 C29 114.5(7)
C22 C27 C28 111.4(8)
C29 C27 C28 108.6(7)
C26 C30 C31 110.7(7)
C26 C30 C32 113.7(8)
C31 C30 C32 109.5(8)
C37 C33 C34 107.7(8)
C37 C33 C38 125.3(9)
C34 C33 C38 126.8(9)
C37 C33 U2 75.6(5)
C34 C33 U2 75.0(5)
C38 C33 U2 119.6(6)
C33 C34 C35 108.1(8)
C33 C34 C39 126.2(9)
C35 C34 C39 124.8(9)
C33 C34 U2 75.2(5)
C35 C34 U2 73.8(5)
C39 C34 U2 125.4(6)
C36 C35 C34 107.2(9)
C36 C35 C40 129.0(10)
C34 C35 C40 122.9(9)
C36 C35 U2 75.1(6)
C34 C35 U2 75.8(5)
C40 C35 U2 123.6(6)
C35 C36 C37 108.2(9)
C35 C36 C41 125.0(10)
C37 C36 C41 126.5(10)
C35 C36 U2 74.9(6)
C37 C36 U2 76.5(6)
C41 C36 U2 119.3(7)
C33 C37 C36 108.8(9)
C33 C37 C42 124.6(10)
C36 C37 C42 125.4(10)
C33 C37 U2 74.8(5)
C36 C37 U2 73.7(6)
C42 C37 U2 127.8(7)
C44 C43 C47 104.9(8)
C44 C43 C48 125.7(10)
C47 C43 C48 128.1(10)
C44 C43 U2 74.5(5)
C47 C43 U2 75.2(5)
C48 C43 U2 125.5(6)
C45 C44 C43 109.1(8)
C45 C44 C49 126.5(9)
C43 C44 C49 123.8(10)
C45 C44 U2 76.9(5)
C43 C44 U2 75.1(5)
C49 C44 U2 121.5(6)
C46 C45 C44 107.4(8)
C46 C45 C50 126.0(9)
C44 C45 C50 126.3(9)
C46 C45 U2 75.2(5)
C44 C45 U2 73.4(5)
C50 C45 U2 121.1(6)
C45 C46 C47 110.5(8)
C45 C46 C51 122.3(9)
C47 C46 C51 125.9(9)
C45 C46 U2 75.9(5)
C47 C46 U2 75.0(5)
C51 C46 U2 126.7(6)
C46 C47 C43 108.1(8)
C46 C47 C52 124.7(9)
C43 C47 C52 127.1(9)
C46 C47 U2 76.0(5)
C43 C47 U2 74.0(5)
C52 C47 U2 118.9(6)
C58 C53 N2 118.9(8)
C58 C53 C54 120.3(8)
N2 C53 C54 120.8(7)
C55 C54 C53 117.8(8)
C55 C54 C59 120.3(8)
C53 C54 C59 121.8(8)
C54 C55 C56 122.5(9)
C55 C56 C57 119.2(9)
C56 C57 C58 121.5(8)
C53 C58 C57 118.5(8)
C53 C58 C62 121.6(8)
C57 C58 C62 119.9(8)
C54 C59 C60 114.1(8)
C54 C59 C61 108.8(7)
C60 C59 C61 109.4(8)
C58 C62 C64 116.4(7)
C58 C62 C63 109.6(7)
C64 C62 C63 110.3(7)

loop_
_geom_bond_atom_site_label_1
_geom_bond_atom_site_label_2
_geom_bond_distance
U1 N1 1.974(7)
U1 C11 2.701(9)
U1 C1 2.702(7)
U1 C5 2.709(8)
U1 C15 2.732(8)
U1 C4 2.733(8)
U1 C12 2.744(8)
U1 C13 2.747(8)
U1 C2 2.749(8)
U1 C14 2.754(8)
U1 C3 2.777(8)
U1 I1 3.0385(7)
U2 N2 1.960(7)
U2 C44 2.715(8)
U2 C35 2.717(9)
U2 C36 2.720(10)
U2 C43 2.724(8)
U2 C47 2.740(8)
U2 C34 2.744(9)
U2 C33 2.747(8)
U2 C46 2.753(9)
U2 C37 2.756(10)
U2 C45 2.761(9)
U2 I2 3.0482(7)
N1 C21 1.406(10)
N2 C53 1.431(10)
C1 C5 1.416(11)
C1 C2 1.423(11)
C1 C6 1.521(11)
C2 C3 1.403(11)
C2 C7 1.496(10)
C3 C4 1.421(11)
C3 C8 1.502(11)
C4 C5 1.427(12)
C4 C9 1.495(11)
C5 C10 1.502(12)
C11 C12 1.390(12)
C11 C15 1.413(12)
C11 C16 1.529(12)
C12 C13 1.390(12)
C12 C17 1.511(11)
C13 C14 1.434(11)
C13 C18 1.534(11)
C14 C15 1.412(12)
C14 C19 1.515(11)
C15 C20 1.503(11)
C21 C26 1.404(12)
C21 C22 1.438(12)
C22 C23 1.379(12)
C22 C27 1.509(11)
C23 C24 1.401(13)
C24 C25 1.373(12)
C25 C26 1.394(12)
C26 C30 1.503(11)
C27 C29 1.511(11)
C27 C28 1.527(12)
C30 C31 1.506(12)
C30 C32 1.530(12)
C33 C37 1.403(13)
C33 C34 1.408(12)
C33 C38 1.490(13)
C34 C35 1.432(13)
C34 C39 1.497(12)
C35 C36 1.407(13)
C35 C40 1.496(13)
C36 C37 1.408(13)
C36 C41 1.508(12)
C37 C42 1.520(13)
C43 C44 1.427(12)
C43 C47 1.447(13)
C43 C48 1.485(12)
C44 C45 1.404(13)
C44 C49 1.508(12)
C45 C46 1.375(12)
C45 C50 1.510(12)
C46 C47 1.375(12)
C46 C51 1.541(12)
C47 C52 1.517(12)
C53 C58 1.386(12)
C53 C54 1.440(12)
C54 C55 1.360(11)
C54 C59 1.507(11)
C55 C56 1.373(12)
C56 C57 1.378(12)
C57 C58 1.389(11)
C58 C62 1.510(11)
C59 C60 1.536(12)
C59 C61 1.542(12)
C62 C64 1.522(11)
C62 C63 1.528(11)
